data_4038313
loop_
_publ_author_name
'Horwitz, Matthew A.'
'Robins, Jacob G.'
'Johnson, Jeffrey S.'

_publ_section_title
;
 De Novo Synthesis of the DEF-Ring Stereotriad Core of the Veratrum
 Alkaloids
;
_journal_name_full 'The Journal of Organic Chemistry'
_journal_paper_doi 10.1021/acs.joc.0c00685
_journal_year 2020
_chemical_absolute_configuration ad
_chemical_formula_moiety 'C21 H21 N1 O3'
_chemical_formula_sum 'C21 H21 N O3'
_chemical_formula_weight 335.40
_space_group_IT_number 33
_space_group_name_Hall 'P 2c -2n'
_space_group_name_H-M_alt 'P n a 21'
_symmetry_cell_setting orthorhombic
_symmetry_space_group_name_H-M 'P n a 21'
_atom_sites_solution_hydrogens difmap
_atom_sites_solution_primary other
_audit_creation_date 2020-03-09
_audit_creation_method CRYSTALS_ver_14.61_build_6236
_cell_angle_alpha 90
_cell_angle_beta 90
_cell_angle_gamma 90
_cell_formula_units_Z 4
_cell_length_a 13.9604(3)
_cell_length_b 11.1296(2)
_cell_length_c 11.0998(2)
_cell_measurement_reflns_used 3532
_cell_measurement_temperature 150
_cell_measurement_theta_max 71
_cell_measurement_theta_min 4
_cell_volume 1724.62(6)
_computing_cell_refinement 'Apex2 (Bruker AXS, 2006)'
_computing_data_collection 'Apex2 (Bruker AXS, 2006)'
_computing_data_reduction 'Apex2 (Bruker AXS, 2006)'
_computing_molecular_graphics 'CAMERON (Watkin et al., 1996)'
_computing_publication_material 'CRYSTALS (Betteridge et al., 2003)'
_computing_structure_refinement 'CRYSTALS (Betteridge et al., 2003)'
_computing_structure_solution 'Superflip (Palatinus & Chapuis, 2007)'
_diffrn_ambient_temperature 150
_diffrn_measured_fraction_theta_full 0.999
_diffrn_measured_fraction_theta_max 0.999
_diffrn_measurement_device Area
_diffrn_measurement_device_type 'Bruker Kappa Apex2'
_diffrn_measurement_method '\f & \w scans'
_diffrn_radiation_monochromator graphite
_diffrn_radiation_type 'Cu K\a'
_diffrn_radiation_wavelength 1.54178
_diffrn_reflns_av_R_equivalents 0.054
_diffrn_reflns_limit_h_max 17
_diffrn_reflns_limit_h_min -17
_diffrn_reflns_limit_k_max 13
_diffrn_reflns_limit_k_min -13
_diffrn_reflns_limit_l_max 13
_diffrn_reflns_limit_l_min -13
_diffrn_reflns_number 14308
_diffrn_reflns_theta_full 72.494
_diffrn_reflns_theta_max 72.494
_diffrn_reflns_theta_min 5.082
_diffrn_standards_number 0
_exptl_absorpt_coefficient_mu 0.693
_exptl_absorpt_correction_T_max 0.87
_exptl_absorpt_correction_T_min 0.87
_exptl_absorpt_correction_type multi-scan
_exptl_absorpt_process_details 'SADABS (Siemens, 1996)'
_exptl_crystal_colour colorless
_exptl_crystal_density_diffrn 1.292
_exptl_crystal_density_method 'not measured'
_exptl_crystal_description 'block fragment'
_exptl_crystal_F_000 712
_exptl_crystal_size_max 0.300
_exptl_crystal_size_mid 0.200
_exptl_crystal_size_min 0.200
_refine_diff_density_max 0.17
_refine_diff_density_min -0.21
_refine_ls_abs_structure_details 'Flack (1983), 2525 Friedel-pairs'
_refine_ls_abs_structure_Flack -0.2(3)
_refine_ls_extinction_method None
_refine_ls_goodness_of_fit_ref 1.0092
_refine_ls_hydrogen_treatment refxyz
_refine_ls_matrix_type full
_refine_ls_number_parameters 290
_refine_ls_number_reflns 3356
_refine_ls_number_restraints 1
_refine_ls_R_factor_all 0.0558
_refine_ls_R_factor_gt 0.0482
_refine_ls_shift/su_max 0.0002080
_refine_ls_shift/su_mean 0.0000231
_refine_ls_structure_factor_coef Fsqd
_refine_ls_weighting_details
;
 Method= Modified Sheldrick 
 w=1/[\s^2^(F^2^) + ( 0.06P)^2^ + 0.46P] 
 ,where P=(max(Fo^2^,0) + 2Fc^2^)/3 
;
_refine_ls_weighting_scheme calc
_refine_ls_wR_factor_all 0.1211
_refine_ls_wR_factor_gt 0.1158
_refine_ls_wR_factor_ref 0.1211
_reflns_limit_h_max 17
_reflns_limit_h_min 0
_reflns_limit_k_max 13
_reflns_limit_k_min 0
_reflns_limit_l_max 13
_reflns_limit_l_min -13
_reflns_number_gt 2837
_reflns_number_total 3371
_reflns_threshold_expression I>2.0\s(I)
_oxford_diffrn_Wilson_B_factor 3.14
_oxford_diffrn_Wilson_scale 17.64
_oxford_refine_ls_r_factor_ref 0.0558
_oxford_refine_ls_scale 0.2364(3)
_oxford_reflns_number_all 3356
_oxford_reflns_threshold_expression_ref I>-3.0\s(I)
_oxford_structure_analysis_title '20017_0ma in Pna2(1)'
_cod_data_source_file jo0c00685_si_001.cif
_cod_data_source_block 20017
_cod_depositor_comments
;
The following automatic conversions were performed:

data item '_atom_sites_solution_primary' value 'Other' was changed to
'other' in accordance with the
/home/data/users/saulius/crontab/automatic-downloads/rss-feeds/ACS/lib/dictionaries/cif_core.dic
dictionary named 'cif_core.dic' version 2.4.2 last updated on
2011-04-26.

Automatic conversion script
Id: cif_fix_values 7556 2019-12-06 15:28:31Z antanas 
;
_cod_original_sg_symbol_H-M 'P n a 21 '
_cod_original_formula_sum 'C21 H21 N1 O3'
_cod_database_code 4038313

loop_
_symmetry_equiv_pos_as_xyz
x,y,z
-x,-y,z+1/2
-x+1/2,y+1/2,z+1/2
x+1/2,-y+1/2,z

loop_
_atom_site_label
_atom_site_type_symbol
_atom_site_fract_x
_atom_site_fract_y
_atom_site_fract_z
_atom_site_U_iso_or_equiv
_atom_site_occupancy
_atom_site_adp_type
_atom_site_refinement_flags_posn
_atom_site_refinement_flags_adp
_atom_site_refinement_flags_occupancy
_atom_site_disorder_assembly
_atom_site_disorder_group
_atom_site_attached_hydrogens
O1 O 0.21623(12) 0.70981(15) 0.5304(2) 0.0397 1.0000 Uani . . . . . .
O2 O -0.07289(14) 0.5896(2) 0.2688(2) 0.0545 1.0000 Uani . . . . . .
O3 O 0.41961(12) 0.35590(15) 0.5321(2) 0.0380 1.0000 Uani . . . . . .
N1 N 0.44374(13) 0.55610(18) 0.5296(2) 0.0315 1.0000 Uani . . . . . .
C1 C 0.19026(18) 0.6179(2) 0.4422(3) 0.0343 1.0000 Uani . . . . . .
C2 C 0.27911(17) 0.5304(2) 0.4319(3) 0.0347 1.0000 Uani . . . . . .
C3 C 0.34055(17) 0.5746(2) 0.5384(3) 0.0325 1.0000 Uani . . . . . .
C4 C 0.31833(17) 0.7079(2) 0.5394(3) 0.0354 1.0000 Uani . . . . . .
C5 C 0.3554(2) 0.7679(3) 0.6514(3) 0.0429 1.0000 Uani . . . . . .
C6 C 0.4590(2) 0.7308(2) 0.6667(3) 0.0382 1.0000 Uani . . . . . .
C7 C 0.5039(2) 0.6606(2) 0.5650(3) 0.0365 1.0000 Uani . . . . . .
C8 C 0.1668(2) 0.6799(2) 0.3260(3) 0.0390 1.0000 Uani . . . . . .
C9 C 0.0839(2) 0.6680(3) 0.2691(3) 0.0403 1.0000 Uani . . . . . .
C10 C 0.00545(19) 0.5962(2) 0.3194(3) 0.0384 1.0000 Uani . . . . . .
C11 C 0.0229(2) 0.5393(2) 0.4366(3) 0.0377 1.0000 Uani . . . . . .
C12 C 0.10635(19) 0.5506(2) 0.4941(3) 0.0359 1.0000 Uani . . . . . .
C13 C 0.3317(2) 0.5342(3) 0.3119(3) 0.0434 1.0000 Uani . . . . . .
C14 C 0.5111(3) 0.7615(3) 0.7622(3) 0.0501 1.0000 Uani . . . . . .
C15 C 0.47630(17) 0.4408(2) 0.5242(3) 0.0332 1.0000 Uani . . . . . .
C16 C 0.57959(17) 0.4184(2) 0.4999(3) 0.0346 1.0000 Uani . . . . . .
C17 C 0.62145(19) 0.3166(2) 0.5505(3) 0.0379 1.0000 Uani . . . . . .
C18 C 0.71661(19) 0.2897(3) 0.5297(3) 0.0453 1.0000 Uani . . . . . .
C19 C 0.7708(2) 0.3630(3) 0.4559(3) 0.0507 1.0000 Uani . . . . . .
C20 C 0.7304(2) 0.4623(3) 0.4019(3) 0.0499 1.0000 Uani . . . . . .
C21 C 0.6339(2) 0.4909(3) 0.4238(3) 0.0427 1.0000 Uani . . . . . .
H21 H 0.260(2) 0.450(3) 0.443(3) 0.0421 1.0000 Uiso . . . . . .
H31 H 0.312(2) 0.539(3) 0.613(3) 0.0391 1.0000 Uiso . . . . . .
H41 H 0.348(2) 0.744(3) 0.463(3) 0.0439 1.0000 Uiso . . . . . .
H51 H 0.349(2) 0.863(3) 0.640(3) 0.0538 1.0000 Uiso . . . . . .
H52 H 0.317(2) 0.741(3) 0.721(3) 0.0538 1.0000 Uiso . . . . . .
H71 H 0.568(2) 0.631(3) 0.588(3) 0.0478 1.0000 Uiso . . . . . .
H72 H 0.508(2) 0.717(3) 0.489(3) 0.0478 1.0000 Uiso . . . . . .
H81 H 0.218(2) 0.738(3) 0.295(3) 0.0486 1.0000 Uiso . . . . . .
H91 H 0.070(2) 0.713(3) 0.187(3) 0.0491 1.0000 Uiso . . . . . .
H111 H -0.032(2) 0.499(3) 0.476(3) 0.0462 1.0000 Uiso . . . . . .
H121 H 0.117(2) 0.512(3) 0.579(3) 0.0443 1.0000 Uiso . . . . . .
H131 H 0.390(3) 0.473(3) 0.318(3) 0.0563 1.0000 Uiso . . . . . .
H132 H 0.359(2) 0.615(3) 0.298(3) 0.0563 1.0000 Uiso . . . . . .
H133 H 0.287(2) 0.516(3) 0.243(3) 0.0563 1.0000 Uiso . . . . . .
H141 H 0.478(3) 0.810(3) 0.834(3) 0.0648 1.0000 Uiso . . . . . .
H142 H 0.586(3) 0.740(3) 0.771(4) 0.0648 1.0000 Uiso . . . . . .
H171 H 0.582(2) 0.265(3) 0.603(3) 0.0468 1.0000 Uiso . . . . . .
H181 H 0.754(2) 0.215(3) 0.570(3) 0.0573 1.0000 Uiso . . . . . .
H191 H 0.843(3) 0.348(3) 0.442(3) 0.0637 1.0000 Uiso . . . . . .
H201 H 0.766(3) 0.518(3) 0.345(3) 0.0570 1.0000 Uiso . . . . . .
H211 H 0.603(2) 0.557(3) 0.376(3) 0.0546 1.0000 Uiso . . . . . .

loop_
_atom_site_aniso_label
_atom_site_aniso_U_11
_atom_site_aniso_U_22
_atom_site_aniso_U_33
_atom_site_aniso_U_23
_atom_site_aniso_U_13
_atom_site_aniso_U_12
O1 0.0321(9) 0.0340(9) 0.0532(11) -0.0063(9) -0.0015(9) 0.0037(7)
O2 0.0392(11) 0.0723(14) 0.0521(12) -0.0003(12) -0.0124(10) -0.0048(11)
O3 0.0317(9) 0.0321(9) 0.0504(11) 0.0046(9) -0.0005(9) -0.0019(7)
N1 0.0247(9) 0.0302(10) 0.0396(11) -0.0020(10) 0.0022(10) -0.0007(8)
C1 0.0301(12) 0.0322(13) 0.0406(14) 0.0022(12) -0.0031(12) 0.0007(10)
C2 0.0311(13) 0.0317(13) 0.0411(15) 0.0000(12) -0.0023(12) 0.0024(10)
C3 0.0254(12) 0.0342(13) 0.0380(13) 0.0029(12) 0.0019(12) 0.0008(9)
C4 0.0277(12) 0.0330(12) 0.0455(15) -0.0062(12) 0.0012(13) 0.0035(10)
C5 0.0398(15) 0.0409(16) 0.0480(16) -0.0085(14) 0.0022(14) 0.0001(12)
C6 0.0398(14) 0.0322(13) 0.0426(15) -0.0010(12) -0.0011(12) -0.0028(11)
C7 0.0331(13) 0.0338(13) 0.0427(15) -0.0031(12) -0.0034(11) -0.0031(11)
C8 0.0345(14) 0.0375(14) 0.0450(16) 0.0096(13) 0.0032(13) 0.0043(12)
C9 0.0358(14) 0.0449(15) 0.0401(14) 0.0074(14) -0.0030(12) 0.0029(12)
C10 0.0355(14) 0.0403(14) 0.0394(14) -0.0025(13) 0.0008(12) 0.0026(12)
C11 0.0370(14) 0.0341(13) 0.0418(14) 0.0006(12) 0.0051(13) -0.0004(11)
C12 0.0349(13) 0.0356(13) 0.0373(14) 0.0023(12) 0.0025(11) 0.0022(11)
C13 0.0435(16) 0.0491(17) 0.0376(15) -0.0017(14) -0.0011(13) 0.0090(14)
C14 0.0579(19) 0.0390(15) 0.0534(17) -0.0028(16) -0.0058(16) -0.0013(15)
C15 0.0299(12) 0.0325(12) 0.0371(13) 0.0026(12) -0.0001(12) -0.0005(10)
C16 0.0264(12) 0.0364(13) 0.0409(15) -0.0067(11) -0.0006(11) -0.0002(10)
C17 0.0335(13) 0.0378(14) 0.0423(16) -0.0062(13) -0.0041(12) 0.0017(11)
C18 0.0327(14) 0.0491(16) 0.0541(17) -0.0138(16) -0.0067(15) 0.0070(12)
C19 0.0301(13) 0.0580(19) 0.064(2) -0.0227(17) -0.0006(14) 0.0058(13)
C20 0.0366(16) 0.0548(19) 0.058(2) -0.0135(16) 0.0134(15) -0.0094(14)
C21 0.0366(14) 0.0425(15) 0.0489(17) -0.0046(14) 0.0068(14) -0.0007(12)

loop_
_atom_type_symbol
_atom_type_scat_dispersion_real
_atom_type_scat_dispersion_imag
_atom_type_scat_Cromer_Mann_a1
_atom_type_scat_Cromer_Mann_b1
_atom_type_scat_Cromer_Mann_a2
_atom_type_scat_Cromer_Mann_b2
_atom_type_scat_Cromer_Mann_a3
_atom_type_scat_Cromer_Mann_b3
_atom_type_scat_Cromer_Mann_a4
_atom_type_scat_Cromer_Mann_b4
_atom_type_scat_Cromer_Mann_c
_atom_type_scat_source
C 0.0181 0.0091 2.3100 20.8439 1.0200 10.2075 1.5886 0.5687 0.8650 51.6512 0.2156 'International Tables Vol C 4.2.6.8 and 6.1.1.4'
H 0.0000 0.0000 0.4930 10.5109 0.3229 26.1257 0.1402 3.1424 0.0408 57.7998 0.0030 'International Tables Vol C 4.2.6.8 and 6.1.1.4'
N 0.0311 0.0180 12.2126 0.0057 3.1322 9.8933 2.0125 28.9975 1.1663 0.5826 -11.5290 'International Tables Vol C 4.2.6.8 and 6.1.1.4'
O 0.0492 0.0322 3.0485 13.2771 2.2868 5.7011 1.5463 0.3239 0.8670 32.9089 0.2508 'International Tables Vol C 4.2.6.8 and 6.1.1.4'

loop_
_geom_angle_atom_site_label_1
_geom_angle_site_symmetry_1
_geom_angle_atom_site_label_2
_geom_angle_site_symmetry_2
_geom_angle_atom_site_label_3
_geom_angle_site_symmetry_3
_geom_angle
_geom_angle_publ_flag
C1 . O1 . C4 . 106.49(19) yes
C3 . N1 . C7 . 115.5(2) yes
C3 . N1 . C15 . 117.71(19) yes
C7 . N1 . C15 . 124.1(2) yes
O1 . C1 . C2 . 106.5(2) yes
O1 . C1 . C8 . 108.0(2) yes
C2 . C1 . C8 . 113.1(2) yes
O1 . C1 . C12 . 106.6(2) yes
C2 . C1 . C12 . 109.3(2) yes
C8 . C1 . C12 . 112.8(2) yes
C1 . C2 . C3 . 100.6(2) yes
C1 . C2 . C13 . 115.1(2) yes
C3 . C2 . C13 . 113.2(2) yes
C1 . C2 . H21 . 110.7(17) no
C3 . C2 . H21 . 111.1(20) no
C13 . C2 . H21 . 106.1(20) no
C2 . C3 . N1 . 117.0(2) yes
C2 . C3 . C4 . 101.8(2) yes
N1 . C3 . C4 . 109.90(19) yes
C2 . C3 . H31 . 106.4(17) no
N1 . C3 . H31 . 113.3(17) no
C4 . C3 . H31 . 107.5(17) no
C3 . C4 . O1 . 102.57(19) yes
C3 . C4 . C5 . 111.7(2) yes
O1 . C4 . C5 . 113.2(2) yes
C3 . C4 . H41 . 106.9(17) no
O1 . C4 . H41 . 110.1(16) no
C5 . C4 . H41 . 111.8(17) no
C4 . C5 . C6 . 107.5(2) yes
C4 . C5 . H51 . 108.4(17) no
C6 . C5 . H51 . 111.1(17) no
C4 . C5 . H52 . 109.2(19) no
C6 . C5 . H52 . 110.3(20) no
H51 . C5 . H52 . 110(3) no
C5 . C6 . C7 . 116.9(2) yes
C5 . C6 . C14 . 122.8(3) yes
C7 . C6 . C14 . 120.2(3) yes
C6 . C7 . N1 . 111.6(2) yes
C6 . C7 . H71 . 110.9(19) no
N1 . C7 . H71 . 108.7(18) no
C6 . C7 . H72 . 108.1(17) no
N1 . C7 . H72 . 106.6(16) no
H71 . C7 . H72 . 111(2) no
C1 . C8 . C9 . 123.7(3) yes
C1 . C8 . H81 . 115.2(17) no
C9 . C8 . H81 . 121.0(17) no
C8 . C9 . C10 . 121.7(3) yes
C8 . C9 . H91 . 121.9(16) no
C10 . C9 . H91 . 116.4(16) no
C9 . C10 . O2 . 121.5(3) yes
C9 . C10 . C11 . 116.7(2) yes
O2 . C10 . C11 . 121.7(3) yes
C10 . C11 . C12 . 121.9(3) yes
C10 . C11 . H111 . 117.3(17) no
C12 . C11 . H111 . 120.6(17) no
C1 . C12 . C11 . 122.9(3) yes
C1 . C12 . H121 . 115.8(17) no
C11 . C12 . H121 . 121.3(17) no
C2 . C13 . H131 . 107.2(20) no
C2 . C13 . H132 . 111(2) no
H131 . C13 . H132 . 107(3) no
C2 . C13 . H133 . 111.0(20) no
H131 . C13 . H133 . 113(3) no
H132 . C13 . H133 . 108(3) no
C6 . C14 . H141 . 119.6(20) no
C6 . C14 . H142 . 123(2) no
H141 . C14 . H142 . 118(3) no
N1 . C15 . O3 . 120.2(2) yes
N1 . C15 . C16 . 119.3(2) yes
O3 . C15 . C16 . 120.4(2) yes
C15 . C16 . C17 . 118.0(2) yes
C15 . C16 . C21 . 122.7(2) yes
C17 . C16 . C21 . 119.2(2) yes
C16 . C17 . C18 . 120.8(3) yes
C16 . C17 . H171 . 118.8(18) no
C18 . C17 . H171 . 120.3(18) no
C17 . C18 . C19 . 119.8(3) yes
C17 . C18 . H181 . 124.4(17) no
C19 . C18 . H181 . 115.7(17) no
C18 . C19 . C20 . 120.5(3) yes
C18 . C19 . H191 . 121.7(19) no
C20 . C19 . H191 . 117.7(19) no
C19 . C20 . C21 . 119.9(3) yes
C19 . C20 . H201 . 124.0(20) no
C21 . C20 . H201 . 116.1(20) no
C20 . C21 . C16 . 119.7(3) yes
C20 . C21 . H211 . 118.7(20) no
C16 . C21 . H211 . 121.1(19) no

loop_
_geom_bond_atom_site_label_1
_geom_bond_site_symmetry_1
_geom_bond_atom_site_label_2
_geom_bond_site_symmetry_2
_geom_bond_distance
_geom_bond_publ_flag
O1 . C1 . 1.462(3) yes
O1 . C4 . 1.429(3) yes
O2 . C10 . 1.232(3) yes
O3 . C15 . 1.235(3) yes
N1 . C3 . 1.458(3) yes
N1 . C7 . 1.487(3) yes
N1 . C15 . 1.363(3) yes
C1 . C2 . 1.581(3) yes
C1 . C8 . 1.499(4) yes
C1 . C12 . 1.505(4) yes
C2 . C3 . 1.541(4) yes
C2 . C13 . 1.522(4) yes
C2 . H21 . 0.94(3) no
C3 . C4 . 1.517(3) yes
C3 . H31 . 1.01(3) no
C4 . C5 . 1.503(4) yes
C4 . H41 . 1.03(3) no
C5 . C6 . 1.515(4) yes
C5 . H51 . 1.07(3) no
C5 . H52 . 0.98(3) no
C6 . C7 . 1.509(4) yes
C6 . C14 . 1.329(4) yes
C7 . H71 . 0.99(3) no
C7 . H72 . 1.06(3) no
C8 . C9 . 1.325(4) yes
C8 . H81 . 1.03(3) no
C9 . C10 . 1.466(4) yes
C9 . H91 . 1.06(3) no
C10 . C11 . 1.467(4) yes
C11 . C12 . 1.334(4) yes
C11 . H111 . 1.00(3) no
C12 . H121 . 1.05(3) no
C13 . H131 . 1.06(3) no
C13 . H132 . 0.99(4) no
C13 . H133 . 1.01(4) no
C14 . H141 . 1.07(4) no
C14 . H142 . 1.07(4) no
C15 . C16 . 1.488(3) yes
C16 . C17 . 1.393(4) yes
C16 . C21 . 1.392(4) yes
C17 . C18 . 1.381(4) yes
C17 . H171 . 0.99(3) no
C18 . C19 . 1.382(5) yes
C18 . H181 . 1.09(4) no
C19 . C20 . 1.377(5) yes
C19 . H191 . 1.04(3) no
C20 . C21 . 1.406(4) yes
C20 . H201 . 1.01(4) no
C21 . H211 . 1.00(3) no

loop_
_geom_torsion_atom_site_label_1
_geom_torsion_atom_site_label_2
_geom_torsion_atom_site_label_3
_geom_torsion_atom_site_label_4
_geom_torsion
_geom_torsion_site_symmetry_1
_geom_torsion_site_symmetry_2
_geom_torsion_site_symmetry_3
_geom_torsion_site_symmetry_4
_geom_torsion_publ_flag
C4 O1 C1 C2 19.3(3) . . . . no
C4 O1 C1 C8 -102.5(2) . . . . no
C4 O1 C1 C12 136.0(2) . . . . no
C1 O1 C4 C3 -41.5(3) . . . . no
C1 O1 C4 C5 -162.1(2) . . . . no
C7 N1 C3 C2 135.3(2) . . . . no
C7 N1 C3 C4 19.9(3) . . . . no
C15 N1 C3 C2 -62.9(3) . . . . no
C15 N1 C3 C4 -178.2(3) . . . . no
C3 N1 C7 C6 34.6(3) . . . . no
C15 N1 C7 C6 -126.0(3) . . . . no
C3 N1 C15 O3 -3.2(4) . . . . no
C3 N1 C15 C16 172.5(3) . . . . no
C7 N1 C15 O3 157.0(3) . . . . no
C7 N1 C15 C16 -27.4(4) . . . . no
O1 C1 C2 C3 10.0(3) . . . . no
O1 C1 C2 C13 -112.1(3) . . . . no
C8 C1 C2 C3 128.5(2) . . . . no
C8 C1 C2 C13 6.4(3) . . . . no
C12 C1 C2 C3 -104.8(3) . . . . no
C12 C1 C2 C13 133.1(3) . . . . no
O1 C1 C8 C9 -123.3(3) . . . . no
C2 C1 C8 C9 119.0(3) . . . . no
C12 C1 C8 C9 -5.8(4) . . . . no
O1 C1 C12 C11 123.8(3) . . . . no
C2 C1 C12 C11 -121.4(3) . . . . no
C8 C1 C12 C11 5.5(4) . . . . no
C1 C2 C3 N1 -153.4(2) . . . . no
C1 C2 C3 C4 -33.6(2) . . . . no
C13 C2 C3 N1 -29.9(3) . . . . no
C13 C2 C3 C4 89.8(3) . . . . no
N1 C3 C4 O1 171.9(2) . . . . no
N1 C3 C4 C5 -66.5(3) . . . . no
C2 C3 C4 O1 47.3(3) . . . . no
C2 C3 C4 C5 168.9(2) . . . . no
O1 C4 C5 C6 165.0(2) . . . . no
C3 C4 C5 C6 49.7(3) . . . . no
C4 C5 C6 C7 7.7(3) . . . . no
C4 C5 C6 C14 -175.0(3) . . . . no
C5 C6 C7 N1 -50.9(3) . . . . no
C14 C6 C7 N1 131.7(3) . . . . no
C1 C8 C9 C10 3.0(5) . . . . no
C8 C9 C10 O2 176.8(3) . . . . no
C8 C9 C10 C11 0.7(4) . . . . no
O2 C10 C11 C12 -177.1(3) . . . . no
C9 C10 C11 C12 -1.0(4) . . . . no
C10 C11 C12 C1 -2.4(4) . . . . no
O3 C15 C16 C17 -35.6(5) . . . . no
O3 C15 C16 C21 140.7(3) . . . . no
N1 C15 C16 C17 148.8(3) . . . . no
N1 C15 C16 C21 -34.9(5) . . . . no
C15 C16 C17 C18 178.9(3) . . . . no
C21 C16 C17 C18 2.5(5) . . . . no
C15 C16 C21 C20 -178.0(3) . . . . no
C17 C16 C21 C20 -1.7(5) . . . . no
C16 C17 C18 C19 -1.3(5) . . . . no
C17 C18 C19 C20 -0.6(5) . . . . no
C18 C19 C20 C21 1.3(5) . . . . no
C19 C20 C21 C16 -0.1(5) . . . . no
